data_7216919
loop_
_publ_author_name
'Li, J. L.'
'Meng, J. B.'
'Wang, Y. M.'
'Wang, J. T.'
'Matsuura, T.'

_publ_section_title
;
 Synthesis of phosphorus- and selenium-containing macrocycles and their
 complexation with Pd(II)Cl2
;
_journal_issue 9
_journal_name_full 'Journal of the Chemical Society, Perkin Transactions 1'
_journal_page_first 1140
_journal_paper_doi 10.1039/b005045h
_journal_year 2001
_chemical_formula_sum 'C26 H29 O P Se2'
_chemical_formula_weight 546.38
_chemical_name_systematic
; 
? 
;
_space_group_IT_number 2
_symmetry_cell_setting triclinic
_symmetry_space_group_name_Hall '-P 1'
_symmetry_space_group_name_H-M 'P -1'
_atom_sites_solution_hydrogens geom
_atom_sites_solution_primary direct
_atom_sites_solution_secondary difmap
_audit_creation_method SHELXL-97
_cell_angle_alpha 100.38(3)
_cell_angle_beta 96.14(3)
_cell_angle_gamma 102.78(3)
_cell_formula_units_Z 2
_cell_length_a 8.294(2)
_cell_length_b 8.305(2)
_cell_length_c 18.438(4)
_cell_measurement_reflns_used 25
_cell_measurement_temperature 293(2)
_cell_measurement_theta_max 12.28
_cell_measurement_theta_min 7.81
_cell_volume 1204.0(5)
_computing_cell_refinement 'Enraf-Nonius CAD4'
_computing_data_collection 'Enraf-Nonius CAD4'
_computing_data_reduction 'Enraf-Nonius SDP-Plus'
_computing_molecular_graphics 'Bruker SMART'
_computing_publication_material 'SHELXL-97 (Sheldrick, 1997)'
_computing_structure_refinement 'SHELXL-97 (Sheldrick, 1997)'
_computing_structure_solution 'SHELXS-97 (Sheldrick, 1990)'
_diffrn_ambient_temperature 293(2)
_diffrn_measured_fraction_theta_full 0.953
_diffrn_measured_fraction_theta_max 0.953
_diffrn_measurement_device_type 'Enraf-Nonius Scint.'
_diffrn_measurement_method 'omega and two theta scans'
_diffrn_radiation_monochromator graphite
_diffrn_radiation_source 'fine-focus sealed tube'
_diffrn_radiation_type MoK\a
_diffrn_radiation_wavelength 0.71073
_diffrn_reflns_av_R_equivalents 0.0452
_diffrn_reflns_av_sigmaI/netI 2.3840
_diffrn_reflns_limit_h_max 9
_diffrn_reflns_limit_h_min -9
_diffrn_reflns_limit_k_max 9
_diffrn_reflns_limit_k_min -9
_diffrn_reflns_limit_l_max 21
_diffrn_reflns_limit_l_min 0
_diffrn_reflns_number 4156
_diffrn_reflns_theta_full 24.97
_diffrn_reflns_theta_max 24.97
_diffrn_reflns_theta_min 2.27
_diffrn_standards_decay_% none
_diffrn_standards_interval_time 60
_diffrn_standards_number 3
_exptl_absorpt_coefficient_mu 3.153
_exptl_absorpt_correction_T_max 1.170
_exptl_absorpt_correction_T_min 0.911
_exptl_absorpt_correction_type DIFABS
_exptl_crystal_colour 'light yellow'
_exptl_crystal_density_diffrn 1.507
_exptl_crystal_density_method 'not measured'
_exptl_crystal_F_000 552
_exptl_crystal_size_max 0.50
_exptl_crystal_size_mid 0.45
_exptl_crystal_size_min 0.40
_refine_diff_density_max 0.780
_refine_diff_density_min -0.777
_refine_diff_density_rms 0.109
_refine_ls_extinction_method none
_refine_ls_goodness_of_fit_ref 1.121
_refine_ls_hydrogen_treatment mixed
_refine_ls_matrix_type full
_refine_ls_number_parameters 271
_refine_ls_number_reflns 4015
_refine_ls_number_restraints 0
_refine_ls_restrained_S_all 1.121
_refine_ls_R_factor_all 0.1133
_refine_ls_R_factor_gt 0.0627
_refine_ls_shift/su_max 0.031
_refine_ls_shift/su_mean 0.002
_refine_ls_structure_factor_coef Fsqd
_refine_ls_weighting_details 'w=1/[\s^2^(Fo^2^)+(0.1300P)^2^+0.0000P] where P=(Fo^2^+2Fc^2^)/3'
_refine_ls_weighting_scheme calc
_refine_ls_wR_factor_gt 0.1742
_refine_ls_wR_factor_ref 0.1913
_reflns_number_gt 2589
_reflns_number_total 4015
_reflns_threshold_expression >2sigma(I)
_cod_data_source_file b005045h.txt
_cod_data_source_block yao972
_cod_depositor_comments
;
The following automatic conversions were performed:

'_symmetry_cell_setting' value 'Triclinic' changed to 'triclinic'
according to
/usr/data/users/saulius/automatic-downloads/retrospective/RSC/lib/dictionaries/cif_core.dic
dictionary named 'cif_core.dic' version 2.4.2 from 2011-04-26.

Automatic conversion script
Id: cif_fix_values 2281 2013-09-26 08:29:07Z andrius 

The following automatic conversions were performed:

'_refine_ls_weighting_scheme' value 'calc
w=1/[\s^2^(Fo^2^)+(0.1300P)^2^+0.0000P] where P=(Fo^2^+2Fc^2^)/3' was
changed to 'calc'. New tag '_refine_ls_weighting_details' was
created. The value of the new tag was set to
'w=1/[\s^2^(Fo^2^)+(0.1300P)^2^+0.0000P] where P=(Fo^2^+2Fc^2^)/3'.

Automatic conversion script
Id: cif_fix_values 3143 2015-03-26 13:38:13Z robertas 
;
_cod_original_sg_symbol_H-M 'P-1 (No.2)'
_cod_database_code 7216919

loop_
_symmetry_equiv_pos_as_xyz
'x, y, z'
'-x, -y, -z'

loop_
_atom_site_label
_atom_site_type_symbol
_atom_site_fract_x
_atom_site_fract_y
_atom_site_fract_z
_atom_site_U_iso_or_equiv
_atom_site_adp_type
_atom_site_occupancy
_atom_site_calc_flag
_atom_site_refinement_flags
Se1 Se 0.17599(8) 1.41967(9) 0.95037(4) 0.0753(3) Uani 1 d .
Se2 Se 0.28068(9) 0.75490(9) 0.65884(5) 0.0836(3) Uani 1 d .
P1 P -0.06427(13) 1.14926(14) 0.70388(7) 0.0366(3) Uani 1 d .
O1 O 0.1102(4) 1.2588(4) 0.7172(2) 0.0474(8) Uani 1 d .
C1 C -0.0245(7) 1.3369(7) 0.8743(3) 0.0583(13) Uani 1 d .
H1A H 0.0085 1.3724 0.8302 0.080 Uiso 1 d R
H1B H -0.1127 1.3884 0.8880 0.080 Uiso 1 d R
C2 C 0.3486(8) 1.3766(10) 0.8918(4) 0.0766(18) Uani 1 d .
H2A H 0.4210 1.4843 0.8920 0.080 Uiso 1 d R
H2B H 0.2940 1.3293 0.8414 0.080 Uiso 1 d R
C3 C 0.4499(9) 1.2579(13) 0.9177(5) 0.103(3) Uani 1 d .
H3A H 0.5038 1.3071 0.9680 0.080 Uiso 1 d R
H3B H 0.5364 1.2620 0.8869 0.080 Uiso 1 d R
C4 C 0.3700(13) 1.0736(15) 0.9110(6) 0.123(4) Uani 1 d .
H4A H 0.2791 1.0615 0.9393 0.080 Uiso 1 d R
H4B H 0.4510 1.0188 0.9298 0.080 Uiso 1 d R
C5 C 0.3163(9) 0.9924(12) 0.8326(6) 0.104(3) Uani 1 d .
H5A H 0.3975 1.0406 0.8042 0.080 Uiso 1 d R
H5B H 0.2142 1.0232 0.8188 0.080 Uiso 1 d R
C6 C 0.2725(12) 0.7935(11) 0.8201(5) 0.103(3) Uani 1 d .
H6A H 0.2122 0.7451 0.8558 0.080 Uiso 1 d R
H6B H 0.3771 0.7618 0.8214 0.080 Uiso 1 d R
C7 C 0.1821(9) 0.7120(10) 0.7429(6) 0.095(3) Uani 1 d .
H7A H 0.1376 0.5927 0.7373 0.080 Uiso 1 d R
H7B H 0.0883 0.7621 0.7421 0.080 Uiso 1 d R
C8 C 0.1959(6) 0.9444(7) 0.6373(4) 0.0592(14) Uani 1 d .
H8A H 0.2738 1.0156 0.6145 0.080 Uiso 1 d R
H8B H 0.1888 1.0076 0.6853 0.080 Uiso 1 d R
C11 C -0.2143(5) 1.2683(6) 0.6867(3) 0.0404(10) Uani 1 d .
C12 C -0.3694(6) 1.2456(7) 0.7131(3) 0.0535(13) Uani 1 d .
H12A H -0.4018 1.1550 0.7385 0.080 Uiso 1 d R
C13 C -0.4781(6) 1.3403(8) 0.6966(4) 0.0672(17) Uani 1 d .
H13A H -0.5737 1.3358 0.7220 0.080 Uiso 1 d R
C14 C -0.4358(7) 1.4604(7) 0.6541(4) 0.0664(17) Uani 1 d .
H14A H -0.5114 1.5289 0.6442 0.080 Uiso 1 d R
C15 C -0.2867(7) 1.4826(7) 0.6269(4) 0.0636(15) Uani 1 d .
H15A H -0.2620 1.5637 0.5960 0.080 Uiso 1 d R
C16 C -0.1776(6) 1.3895(7) 0.6439(3) 0.0551(13) Uani 1 d .
H16A H -0.0786 1.3964 0.6208 0.080 Uiso 1 d R
C21 C -0.1200(5) 1.0552(6) 0.7820(3) 0.0423(11) Uani 1 d .
C22 C -0.1912(6) 0.8795(7) 0.7680(3) 0.0524(13) Uani 1 d .
H22A H -0.2136 0.8154 0.7177 0.080 Uiso 1 d R
C23 C -0.2270(8) 0.7997(8) 0.8264(4) 0.0730(18) Uani 1 d .
H23A H -0.2779 0.6807 0.8157 0.080 Uiso 1 d R
C24 C -0.1967(10) 0.8919(11) 0.8972(4) 0.091(3) Uani 1 d .
H24A H -0.2147 0.8302 0.9362 0.080 Uiso 1 d R
C25 C -0.1318(8) 1.0680(10) 0.9129(4) 0.078(2) Uani 1 d .
H25A H -0.1171 1.1320 0.9631 0.080 Uiso 1 d R
C26 C -0.0902(6) 1.1481(7) 0.8543(3) 0.0532(13) Uani 1 d .
C31 C -0.1045(5) 0.9805(6) 0.6221(3) 0.0405(10) Uani 1 d .
C32 C -0.2647(6) 0.9333(7) 0.5791(3) 0.0550(13) Uani 1 d .
H32A H -0.3518 0.9821 0.5965 0.080 Uiso 1 d R
C33 C -0.2990(8) 0.8141(8) 0.5122(3) 0.0614(15) Uani 1 d .
H33A H -0.4111 0.7854 0.4857 0.080 Uiso 1 d R
C34 C -0.1774(8) 0.7459(8) 0.4867(4) 0.0669(16) Uani 1 d .
H34A H -0.2011 0.6686 0.4392 0.080 Uiso 1 d R
C35 C -0.0209(7) 0.7864(8) 0.5292(3) 0.0609(14) Uani 1 d .
H35A H 0.0648 0.7342 0.5127 0.080 Uiso 1 d R
C36 C 0.0207(6) 0.9035(6) 0.5970(3) 0.0453(11) Uani 1 d .

loop_
_atom_site_aniso_label
_atom_site_aniso_U_11
_atom_site_aniso_U_22
_atom_site_aniso_U_33
_atom_site_aniso_U_23
_atom_site_aniso_U_13
_atom_site_aniso_U_12
Se1 0.0661(5) 0.0797(5) 0.0643(4) 0.0006(3) 0.0011(3) 0.0007(3)
Se2 0.0810(5) 0.0744(5) 0.1110(6) 0.0251(4) 0.0087(4) 0.0497(4)
P1 0.0248(5) 0.0354(6) 0.0518(6) 0.0202(5) 0.0042(4) 0.0038(4)
O1 0.0225(15) 0.0497(19) 0.070(2) 0.0239(17) 0.0052(14) 0.0008(14)
C1 0.057(3) 0.061(3) 0.054(3) 0.013(3) 0.005(2) 0.010(3)
C2 0.063(4) 0.083(5) 0.075(4) 0.012(4) 0.012(3) 0.001(3)
C3 0.062(4) 0.134(8) 0.092(5) 0.006(6) -0.001(4) 0.004(5)
C4 0.106(7) 0.157(10) 0.116(8) 0.070(8) 0.007(6) 0.023(7)
C5 0.061(4) 0.128(7) 0.129(7) 0.075(7) 0.001(4) 0.002(5)
C6 0.101(6) 0.078(5) 0.126(7) 0.039(5) 0.012(5) 0.002(5)
C7 0.066(4) 0.065(4) 0.151(8) 0.039(5) -0.014(5) 0.010(3)
C8 0.046(3) 0.053(3) 0.082(4) 0.023(3) 0.004(3) 0.013(2)
C11 0.025(2) 0.041(2) 0.057(2) 0.022(2) 0.0038(18) 0.0037(18)
C12 0.033(3) 0.052(3) 0.077(3) 0.023(3) 0.015(2) 0.005(2)
C13 0.028(3) 0.071(4) 0.098(4) 0.007(4) 0.005(3) 0.013(2)
C14 0.049(3) 0.049(3) 0.102(5) 0.019(3) -0.013(3) 0.024(3)
C15 0.063(4) 0.050(3) 0.084(4) 0.030(3) 0.004(3) 0.017(3)
C16 0.044(3) 0.052(3) 0.073(3) 0.033(3) 0.008(2) 0.003(2)
C21 0.028(2) 0.046(3) 0.054(3) 0.024(2) 0.0062(19) 0.0020(19)
C22 0.050(3) 0.044(3) 0.063(3) 0.030(3) 0.003(2) 0.000(2)
C23 0.071(4) 0.056(3) 0.092(5) 0.041(4) 0.010(3) -0.004(3)
C24 0.082(5) 0.113(6) 0.072(4) 0.060(5) 0.010(3) -0.024(4)
C25 0.068(4) 0.095(5) 0.063(3) 0.032(4) 0.007(3) -0.006(4)
C26 0.038(3) 0.065(3) 0.056(3) 0.026(3) 0.003(2) 0.002(2)
C31 0.034(2) 0.037(2) 0.051(2) 0.021(2) 0.0027(19) 0.0035(19)
C32 0.040(3) 0.059(3) 0.066(3) 0.023(3) 0.000(2) 0.007(2)
C33 0.057(3) 0.054(3) 0.067(3) 0.017(3) -0.007(3) 0.003(3)
C34 0.068(4) 0.061(4) 0.066(3) 0.013(3) 0.008(3) 0.006(3)
C35 0.063(3) 0.061(3) 0.062(3) 0.021(3) 0.018(3) 0.013(3)
C36 0.041(2) 0.038(2) 0.065(3) 0.024(2) 0.012(2) 0.012(2)

loop_
_atom_type_symbol
_atom_type_description
_atom_type_scat_dispersion_real
_atom_type_scat_dispersion_imag
_atom_type_scat_source
C C 0.0033 0.0016 'International Tables Vol C Tables 4.2.6.8 and 6.1.1.4'
H H 0.0000 0.0000 'International Tables Vol C Tables 4.2.6.8 and 6.1.1.4'
O O 0.0106 0.0060 'International Tables Vol C Tables 4.2.6.8 and 6.1.1.4'
P P 0.1023 0.0942 'International Tables Vol C Tables 4.2.6.8 and 6.1.1.4'
Se Se -0.0929 2.2259 'International Tables Vol C Tables 4.2.6.8 and 6.1.1.4'

loop_
_geom_angle_atom_site_label_1
_geom_angle_atom_site_label_2
_geom_angle_atom_site_label_3
_geom_angle
C2 Se1 C1 101.1(3)
C7 Se2 C8 101.9(3)
O1 P1 C11 110.9(2)
O1 P1 C31 113.1(2)
C11 P1 C31 104.9(2)
O1 P1 C21 113.8(2)
C11 P1 C21 106.0(2)
C31 P1 C21 107.7(2)
C26 C1 Se1 115.1(4)
C3 C2 Se1 115.5(5)
C4 C3 C2 120.9(7)
C5 C4 C3 109.6(8)
C4 C5 C6 112.2(7)
C7 C6 C5 111.4(7)
C6 C7 Se2 120.6(6)
C36 C8 Se2 116.6(4)
C16 C11 C12 117.6(5)
C16 C11 P1 118.3(4)
C12 C11 P1 124.1(4)
C13 C12 C11 120.4(5)
C12 C13 C14 120.0(5)
C15 C14 C13 120.5(5)
C16 C15 C14 119.6(5)
C15 C16 C11 121.9(5)
C26 C21 C22 119.3(4)
C26 C21 P1 122.4(4)
C22 C21 P1 118.3(4)
C23 C22 C21 120.5(6)
C24 C23 C22 119.6(6)
C23 C24 C25 121.4(6)
C26 C25 C24 119.0(7)
C21 C26 C25 120.0(5)
C21 C26 C1 123.3(5)
C25 C26 C1 116.6(6)
C32 C31 C36 118.9(5)
C32 C31 P1 118.1(4)
C36 C31 P1 122.8(4)
C33 C32 C31 120.7(5)
C34 C33 C32 120.3(5)
C33 C34 C35 119.9(6)
C34 C35 C36 122.5(6)
C35 C36 C31 117.7(5)
C35 C36 C8 118.4(5)
C31 C36 C8 123.9(5)

loop_
_geom_bond_atom_site_label_1
_geom_bond_atom_site_label_2
_geom_bond_distance
Se1 C2 1.939(7)
Se1 C1 1.962(5)
Se2 C7 1.882(10)
Se2 C8 1.945(6)
P1 O1 1.498(3)
P1 C11 1.789(5)
P1 C31 1.809(5)
P1 C21 1.813(5)
C1 C26 1.504(8)
C2 C3 1.535(12)
C3 C4 1.504(13)
C4 C5 1.455(14)
C5 C6 1.579(13)
C6 C7 1.499(13)
C8 C36 1.496(7)
C11 C16 1.390(7)
C11 C12 1.409(7)
C12 C13 1.367(8)
C13 C14 1.384(9)
C14 C15 1.371(9)
C15 C16 1.360(8)
C21 C26 1.382(7)
C21 C22 1.413(7)
C22 C23 1.387(8)
C23 C24 1.356(11)
C24 C25 1.406(11)
C25 C26 1.402(8)
C31 C32 1.407(7)
C31 C36 1.412(7)
C32 C33 1.394(9)
C33 C34 1.348(10)
C34 C35 1.381(9)
C35 C36 1.395(8)

loop_
_geom_torsion_atom_site_label_1
_geom_torsion_atom_site_label_2
_geom_torsion_atom_site_label_3
_geom_torsion_atom_site_label_4
_geom_torsion
C2 Se1 C1 C26 78.1(5)
C1 Se1 C2 C3 -120.4(5)
Se1 C2 C3 C4 68.0(10)
C2 C3 C4 C5 63.6(12)
C3 C4 C5 C6 166.0(8)
C4 C5 C6 C7 167.3(9)
C5 C6 C7 Se2 58.6(11)
C8 Se2 C7 C6 -92.2(7)
C7 Se2 C8 C36 -79.1(5)
O1 P1 C11 C16 39.0(5)
C31 P1 C11 C16 -83.3(4)
C21 P1 C11 C16 162.9(4)
O1 P1 C11 C12 -141.9(4)
C31 P1 C11 C12 95.7(5)
C21 P1 C11 C12 -18.0(5)
C16 C11 C12 C13 0.0(8)
P1 C11 C12 C13 -179.1(5)
C11 C12 C13 C14 -0.4(9)
C12 C13 C14 C15 1.5(10)
C13 C14 C15 C16 -2.1(10)
C14 C15 C16 C11 1.7(10)
C12 C11 C16 C15 -0.6(9)
P1 C11 C16 C15 178.5(5)
O1 P1 C21 C26 47.9(5)
C11 P1 C21 C26 -74.1(4)
C31 P1 C21 C26 174.1(4)
O1 P1 C21 C22 -129.9(4)
C11 P1 C21 C22 108.0(4)
C31 P1 C21 C22 -3.8(5)
C26 C21 C22 C23 -1.7(8)
P1 C21 C22 C23 176.2(5)
C21 C22 C23 C24 1.4(10)
C22 C23 C24 C25 1.0(12)
C23 C24 C25 C26 -3.2(12)
C22 C21 C26 C25 -0.5(8)
P1 C21 C26 C25 -178.3(5)
C22 C21 C26 C1 -176.3(5)
P1 C21 C26 C1 5.9(7)
C24 C25 C26 C21 2.9(10)
C24 C25 C26 C1 178.9(7)
Se1 C1 C26 C21 -126.6(5)
Se1 C1 C26 C25 57.5(7)
O1 P1 C31 C32 -144.2(4)
C11 P1 C31 C32 -23.3(4)
C21 P1 C31 C32 89.2(4)
O1 P1 C31 C36 31.1(4)
C11 P1 C31 C36 152.0(4)
C21 P1 C31 C36 -95.4(4)
C36 C31 C32 C33 -0.9(7)
P1 C31 C32 C33 174.6(4)
C31 C32 C33 C34 -1.9(9)
C32 C33 C34 C35 4.0(9)
C33 C34 C35 C36 -3.4(9)
C34 C35 C36 C31 0.6(8)
C34 C35 C36 C8 -177.3(5)
C32 C31 C36 C35 1.5(7)
P1 C31 C36 C35 -173.8(4)
C32 C31 C36 C8 179.3(5)
P1 C31 C36 C8 4.0(6)
Se2 C8 C36 C35 -55.0(6)
Se2 C8 C36 C31 127.3(5)
